data_7222926
loop_
_publ_author_name
'Teske, C.L.'

_publ_section_title
;
 The crystal structure of ytterbium disulfide: Yb S2
;
_journal_name_full
;
Zeitschrift fuer Naturforschung, Teil B. Anorganische Chemie, Organische 
Chemie (33,1978-41,1986)
;
_journal_page_first 16
_journal_page_last 19
_journal_volume 29
_journal_year 1974
_chemical_formula_sum 'S2 Yb'
_chemical_name_systematic 'Yb S2'
_space_group_IT_number 15
_symmetry_space_group_name_Hall '-C 2yc'
_symmetry_space_group_name_H-M 'C 1 2/c 1'
_cell_angle_alpha 90
_cell_angle_beta 118.39
_cell_angle_gamma 90
_cell_formula_units_Z 4
_cell_length_a 9.326
_cell_length_b 4.754
_cell_length_c 9.025
_cell_volume 352.008
_citation_journal_id_ASTM ZNBAD2
_cod_data_source_file Teske_ZNBAD2_1974_1824.cif
_cod_data_source_block S2Yb1
_cod_original_cell_volume 352.0076
_cod_original_formula_sum 'S2 Yb1'
_cod_database_code 7222926

loop_
_symmetry_equiv_pos_as_xyz
x,y,z
-x,y,-z+1/2
-x,-y,-z
x,-y,z-1/2
x+1/2,y+1/2,z
-x+1/2,y+1/2,-z+1/2
-x+1/2,-y+1/2,-z
x+1/2,-y+1/2,z-1/2

loop_
_atom_site_label
_atom_site_type_symbol
_atom_site_fract_x
_atom_site_fract_y
_atom_site_fract_z
_atom_site_occupancy
_atom_site_U_iso_or_equiv
S1 S 0.16 0.647 0.52 1 0.0
Yb1 Yb 0 0.1442 0.25 1 0.0
